data_7122998
loop_
_publ_author_name
'Evans, Hayden'
'Deng, Zeyu'
'Collings, Ines'
'Wu, Yue'
'Andrews, Jessica L.'
'Pilar, Kartik'
'Tuffnell, Joshua Mark'
'Wu, Guang'
'Wang, John'
'Dutton, S. E. E.'
'Bristowe, Paul'
'Seshadri, Ram'
'Cheetham, Anthony K.'

_publ_section_title
;
 Polymorphism in M(H2PO2)3 (M = V, Al, Ga) compounds with the
 perovskite-related ReO3 structure.
;
_journal_name_full 'Chemical Communications'
_journal_paper_doi 10.1039/C9CC00118B
_journal_year 2019
_chemical_formula_sum 'H6 O6 P3 V'
_chemical_formula_weight 245.90
_space_group_crystal_system monoclinic
_space_group_IT_number 14
_space_group_name_Hall '-P 2ybc'
_space_group_name_H-M_alt 'P 1 21/c 1'
_symmetry_space_group_name_Hall '-P 2ybc'
_symmetry_space_group_name_H-M 'P 1 21/c 1'
_atom_sites_solution_hydrogens difmap
_audit_creation_method SHELXL-2014/7
_audit_update_record
;
2019-01-03 deposited with the CCDC.
2019-02-06 downloaded from the CCDC.
;
_cell_angle_alpha 90
_cell_angle_beta 106.29(2)
_cell_angle_gamma 90
_cell_formula_units_Z 4
_cell_length_a 11.922(8)
_cell_length_b 7.542(6)
_cell_length_c 8.860(6)
_cell_measurement_reflns_used 491
_cell_measurement_temperature 273(2)
_cell_measurement_theta_max 16.4
_cell_measurement_theta_min 3.6
_cell_volume 764.7(10)
_computing_structure_refinement 'SHELXL-2014/7 (Sheldrick, 2014)'
_diffrn_ambient_temperature 273(2)
_diffrn_measured_fraction_theta_full 0.993
_diffrn_measured_fraction_theta_max 0.993
_diffrn_measurement_device_type 'Bruker APEXII'
_diffrn_measurement_method 'omega scan'
_diffrn_radiation_type MoK\a
_diffrn_radiation_wavelength 0.71073
_diffrn_reflns_av_R_equivalents 0.0636
_diffrn_reflns_av_unetI/netI 0.1312
_diffrn_reflns_Laue_measured_fraction_full 0.993
_diffrn_reflns_Laue_measured_fraction_max 0.993
_diffrn_reflns_number 1215
_diffrn_reflns_point_group_measured_fraction_full 0.993
_diffrn_reflns_point_group_measured_fraction_max 0.993
_diffrn_reflns_theta_full 24.151
_diffrn_reflns_theta_max 24.151
_diffrn_reflns_theta_min 1.780
_exptl_absorpt_coefficient_mu 1.898
_exptl_absorpt_correction_T_max 0.745019
_exptl_absorpt_correction_T_min 0.574231
_exptl_absorpt_correction_type multi-scan
_exptl_absorpt_process_details twinabs
_exptl_crystal_colour green
_exptl_crystal_density_diffrn 2.136
_exptl_crystal_description sheet
_exptl_crystal_F_000 488
_refine_diff_density_max 1.423
_refine_diff_density_min -1.600
_refine_diff_density_rms 0.315
_refine_ls_extinction_method none
_refine_ls_goodness_of_fit_ref 1.095
_refine_ls_hydrogen_treatment refall
_refine_ls_matrix_type full
_refine_ls_number_parameters 95
_refine_ls_number_reflns 1215
_refine_ls_number_restraints 34
_refine_ls_restrained_S_all 1.079
_refine_ls_R_factor_all 0.2330
_refine_ls_R_factor_gt 0.1509
_refine_ls_shift/su_max 0.054
_refine_ls_shift/su_mean 0.004
_refine_ls_structure_factor_coef Fsqd
_refine_ls_weighting_details 'w=1/[\s^2^(Fo^2^)+(0.1327P)^2^+80.3330P] where P=(Fo^2^+2Fc^2^)/3'
_refine_ls_weighting_scheme calc
_refine_ls_wR_factor_gt 0.3856
_refine_ls_wR_factor_ref 0.4204
_reflns_Friedel_coverage 0.000
_reflns_number_gt 691
_reflns_number_total 1215
_reflns_threshold_expression 'I > 2\s(I)'
_cod_data_source_file c9cc00118b5.cif
_cod_data_source_block twin_file_a
_cod_database_code 7122998
_shelx_shelxl_version_number 2014/7
_shelx_space_group_comment
;
The symmetry employed for this shelxl refinement is uniquely defined
by the following loop, which should always be used as a source of
symmetry information in preference to the above space-group names.
They are only intended as comments.
;

loop_
_space_group_symop_operation_xyz
'x, y, z'
'-x, y+1/2, -z+1/2'
'-x, -y, -z'
'x, -y-1/2, z-1/2'

loop_
_atom_site_label
_atom_site_type_symbol
_atom_site_fract_x
_atom_site_fract_y
_atom_site_fract_z
_atom_site_U_iso_or_equiv
_atom_site_adp_type
_atom_site_occupancy
_atom_site_site_symmetry_order
_atom_site_calc_flag
_atom_site_refinement_flags_posn
_atom_site_refinement_flags_occupancy
V001 V 1.0000 0.5000 0.5000 0.0277(17) Uani 1 2 d S P
V002 V 0.5000 0.5000 0.5000 0.0267(17) Uani 1 2 d S P
P1 P 0.9318(6) 0.6447(9) 0.7955(8) 0.0307(18) Uani 1 1 d D .
H2 H 0.8512(16) 0.714(4) 0.680(2) 0.08(5) Uiso 1 1 d D .
H1 H 0.8938(19) 0.509(2) 0.857(3) 0.08(5) Uiso 1 1 d D .
P3 P 0.4017(6) 0.3438(10) 0.1504(8) 0.0342(19) Uani 1 1 d D .
H6 H 0.2973(12) 0.335(6) 0.053(2) 0.08(5) Uiso 1 1 d D .
H5 H 0.4648(18) 0.467(3) 0.112(2) 0.08(5) Uiso 1 1 d D .
P2 P 0.7333(7) 0.3548(12) 0.4147(10) 0.058(3) Uani 1 1 d D .
H4 H 0.704(2) 0.354(7) 0.2618(12) 0.08(5) Uiso 1 1 d D .
H3 H 0.8022(18) 0.224(3) 0.476(3) 0.08(5) Uiso 1 1 d D .
O006 O 1.0257(13) 0.573(3) 0.723(2) 0.063(4) Uani 1 1 d D .
O007 O 0.8309(18) 0.489(3) 0.465(3) 0.051(6) Uani 1 1 d . .
O008 O 0.9882(17) 0.741(3) 0.946(2) 0.042(5) Uani 1 1 d . .
O009 O 0.3895(15) 0.386(3) 0.3111(17) 0.063(4) Uani 1 1 d D .
O00A O 0.4630(19) 0.180(3) 0.146(3) 0.063(4) Uani 1 1 d . .
O00B O 0.6335(13) 0.365(3) 0.475(2) 0.063(4) Uani 1 1 d D .

loop_
_atom_site_aniso_label
_atom_site_aniso_U_11
_atom_site_aniso_U_22
_atom_site_aniso_U_33
_atom_site_aniso_U_23
_atom_site_aniso_U_13
_atom_site_aniso_U_12
V001 0.044(4) 0.022(3) 0.024(3) 0.004(3) 0.020(3) -0.002(3)
V002 0.029(3) 0.026(3) 0.029(3) 0.006(3) 0.013(3) -0.001(3)
P1 0.042(4) 0.025(4) 0.031(4) -0.002(3) 0.020(3) -0.001(3)
P3 0.040(4) 0.040(4) 0.023(4) -0.008(3) 0.010(3) 0.006(4)
P2 0.042(5) 0.052(6) 0.088(7) -0.037(5) 0.033(5) -0.015(4)
O006 0.043(6) 0.074(8) 0.074(8) -0.011(7) 0.018(6) 0.002(6)
O007 0.051(13) 0.037(12) 0.059(13) -0.005(11) 0.004(11) -0.003(11)
O008 0.063(13) 0.022(10) 0.046(12) -0.009(10) 0.022(10) 0.001(10)
O009 0.043(6) 0.074(8) 0.074(8) -0.011(7) 0.018(6) 0.002(6)
O00A 0.043(6) 0.074(8) 0.074(8) -0.011(7) 0.018(6) 0.002(6)
O00B 0.043(6) 0.074(8) 0.074(8) -0.011(7) 0.018(6) 0.002(6)

loop_
_atom_type_symbol
_atom_type_description
_atom_type_scat_dispersion_real
_atom_type_scat_dispersion_imag
_atom_type_scat_source
O O 0.0106 0.0060 'International Tables Vol C Tables 4.2.6.8 and 6.1.1.4'
H H 0.0000 0.0000 'International Tables Vol C Tables 4.2.6.8 and 6.1.1.4'
P P 0.1023 0.0942 'International Tables Vol C Tables 4.2.6.8 and 6.1.1.4'
V V 0.3005 0.5294 'International Tables Vol C Tables 4.2.6.8 and 6.1.1.4'

loop_
_geom_angle_atom_site_label_1
_geom_angle_atom_site_label_2
_geom_angle_atom_site_label_3
_geom_angle
_geom_angle_site_symmetry_1
_geom_angle_site_symmetry_3
O007 V001 O007 180.0 3_766 .
O007 V001 O006 88.1(8) 3_766 .
O007 V001 O006 91.9(8) . .
O007 V001 O006 91.9(8) 3_766 3_766
O007 V001 O006 88.1(8) . 3_766
O006 V001 O006 180.0 . 3_766
O007 V001 O008 89.8(8) 3_766 4_575
O007 V001 O008 90.2(8) . 4_575
O006 V001 O008 87.1(8) . 4_575
O006 V001 O008 92.9(8) 3_766 4_575
O007 V001 O008 90.2(8) 3_766 2_746
O007 V001 O008 89.8(8) . 2_746
O006 V001 O008 92.9(8) . 2_746
O006 V001 O008 87.1(8) 3_766 2_746
O008 V001 O008 180.0 4_575 2_746
O00B V002 O00B 180.0 . 3_666
O00B V002 O00A 93.2(9) . 4_566
O00B V002 O00A 86.8(9) 3_666 4_566
O00B V002 O00A 86.8(9) . 2_655
O00B V002 O00A 93.2(9) 3_666 2_655
O00A V002 O00A 180.0 4_566 2_655
O00B V002 O009 92.8(8) . .
O00B V002 O009 87.2(8) 3_666 .
O00A V002 O009 92.2(9) 4_566 .
O00A V002 O009 87.8(9) 2_655 .
O00B V002 O009 87.2(8) . 3_666
O00B V002 O009 92.8(8) 3_666 3_666
O00A V002 O009 87.8(9) 4_566 3_666
O00A V002 O009 92.2(9) 2_655 3_666
O009 V002 O009 180.0 . 3_666
O008 P1 O006 110.1(11) . .
O008 P1 H2 123.3(16) . .
O006 P1 H2 106.2(10) . .
O008 P1 H1 97.5(14) . .
O006 P1 H1 106.2(10) . .
H2 P1 H1 112.4(14) . .
O00A P3 O009 113.0(13) . .
O00A P3 H6 110(2) . .
O009 P3 H6 108.0(10) . .
O00A P3 H5 105.9(16) . .
O009 P3 H5 108.0(10) . .
H6 P3 H5 112.4(14) . .
O00B P2 O007 120.1(13) . .
O00B P2 H4 112.3(11) . .
O007 P2 H4 106(2) . .
O00B P2 H3 112.3(11) . .
O007 P2 H3 92.3(15) . .
H4 P2 H3 112.4(14) . .
P1 O006 V001 125.8(10) . .
P2 O007 V001 138.6(14) . .
P1 O008 V001 131.9(13) . 2_756
P3 O009 V002 131.6(10) . .
P3 O00A V002 143.1(16) . 2_645
P2 O00B V002 149.1(15) . .

loop_
_geom_bond_atom_site_label_1
_geom_bond_atom_site_label_2
_geom_bond_distance
_geom_bond_site_symmetry_2
V001 O007 1.95(2) 3_766
V001 O007 1.95(2) .
V001 O006 1.990(19) .
V001 O006 1.990(19) 3_766
V001 O008 2.006(19) 4_575
V001 O008 2.006(19) 2_746
V002 O00B 1.954(16) .
V002 O00B 1.954(16) 3_666
V002 O00A 2.01(2) 4_566
V002 O00A 2.01(2) 2_655
V002 O009 2.008(16) .
V002 O009 2.008(16) 3_666
P1 O008 1.50(2) .
P1 O006 1.537(17) .
P1 H2 1.301(8) .
P1 H1 1.301(8) .
P3 O00A 1.44(2) .
P3 O009 1.506(16) .
P3 H6 1.301(8) .
P3 H5 1.301(8) .
P2 O00B 1.435(16) .
P2 O007 1.51(2) .
P2 H4 1.301(8) .
P2 H3 1.301(8) .
O008 V001 2.006(19) 2_756
O00A V002 2.01(2) 2_645
